data_7111259
loop_
_publ_author_name
'Nelson, Jane'
'Nieuwenhuyzen, Mark'
'P\'al, Ibolya'
'Town, Raewyn M.'

_publ_section_title
;
 Dual-mode recognition of oxalate by protonated azacryptate hosts;
 conformational response of the guest maximizes \p-stacking interactions
;
_journal_issue 19
_journal_name_full 'Chemical Communications'
_journal_page_first 2266
_journal_page_last 2267
_journal_paper_doi 10.1039/b207964j
_journal_year 2002
_chemical_formula_sum 'C38 H80 Cl4 N8 O30'
_chemical_formula_weight 1270.90
_chemical_name_systematic ?
_space_group_IT_number 2
_symmetry_cell_setting triclinic
_symmetry_space_group_name_Hall '-P 1'
_symmetry_space_group_name_H-M 'P -1'
_atom_sites_solution_hydrogens geom
_atom_sites_solution_primary direct
_atom_sites_solution_secondary difmap
_audit_creation_method SHELXL-97
_cell_angle_alpha 77.440(8)
_cell_angle_beta 77.540(11)
_cell_angle_gamma 69.446(8)
_cell_formula_units_Z 2
_cell_length_a 11.402(4)
_cell_length_b 13.136(6)
_cell_length_c 20.757(7)
_cell_measurement_temperature 153(2)
_cell_volume 2808.1(19)
_computing_cell_refinement 'Bruker SMART'
_computing_data_collection 'Bruker SMART'
_computing_data_reduction 'Bruker SHELXTL'
_computing_molecular_graphics 'Bruker SHELXTL'
_computing_publication_material 'Bruker SHELXTL'
_computing_structure_refinement 'SHELXL-97 (Sheldrick, 1997)'
_computing_structure_solution 'SHELXS-97 (Sheldrick, 1990)'
_diffrn_ambient_temperature 153(2)
_diffrn_measured_fraction_theta_full 0.978
_diffrn_measured_fraction_theta_max 0.978
_diffrn_measurement_device_type 'CCD area detector'
_diffrn_measurement_method 'phi and omega scans'
_diffrn_radiation_monochromator graphite
_diffrn_radiation_source 'fine-focus sealed tube'
_diffrn_radiation_type MoK\a
_diffrn_radiation_wavelength 0.71073
_diffrn_reflns_av_R_equivalents 0.0680
_diffrn_reflns_av_sigmaI/netI 0.1020
_diffrn_reflns_limit_h_max 13
_diffrn_reflns_limit_h_min -13
_diffrn_reflns_limit_k_max 15
_diffrn_reflns_limit_k_min -15
_diffrn_reflns_limit_l_max 24
_diffrn_reflns_limit_l_min -24
_diffrn_reflns_number 18384
_diffrn_reflns_theta_full 25.00
_diffrn_reflns_theta_max 25.00
_diffrn_reflns_theta_min 1.02
_exptl_absorpt_coefficient_mu 0.308
_exptl_absorpt_correction_T_max 0.928
_exptl_absorpt_correction_T_min 0.614
_exptl_absorpt_correction_type empirical
_exptl_absorpt_process_details SADABS
_exptl_crystal_colour colourless
_exptl_crystal_density_diffrn 1.503
_exptl_crystal_density_meas ?
_exptl_crystal_density_method 'not measured'
_exptl_crystal_description block
_exptl_crystal_F_000 1344
_exptl_crystal_size_max 0.28
_exptl_crystal_size_mid 0.26
_exptl_crystal_size_min 0.16
_refine_diff_density_max 1.286
_refine_diff_density_min -0.518
_refine_diff_density_rms 0.114
_refine_ls_extinction_method none
_refine_ls_goodness_of_fit_ref 1.033
_refine_ls_hydrogen_treatment calc
_refine_ls_matrix_type full
_refine_ls_number_parameters 721
_refine_ls_number_reflns 9684
_refine_ls_number_restraints 0
_refine_ls_restrained_S_all 1.033
_refine_ls_R_factor_all 0.1544
_refine_ls_R_factor_gt 0.0946
_refine_ls_shift/su_max 0.000
_refine_ls_shift/su_mean 0.000
_refine_ls_structure_factor_coef Fsqd
_refine_ls_weighting_details 'calc w=1/[\s^2^(Fo^2^)+(0.1676P)^2^+3.5272P] where P=(Fo^2^+2Fc^2^)/3'
_refine_ls_weighting_scheme calc
_refine_ls_wR_factor_gt 0.2607
_refine_ls_wR_factor_ref 0.3097
_reflns_number_gt 5230
_reflns_number_total 9684
_reflns_threshold_expression >2sigma(I)
_cod_data_source_file b207964jsup1.cif
_cod_data_source_block 1
_cod_depositor_comments
;
The following automatic conversions were performed:

'_symmetry_cell_setting' value 'Triclinic' changed to 'triclinic'
according to /home/saulius/struct/CIF-dictionaries/cif_core.dic
dictionary named 'cif_core.dic' version 2.4.2 from 2011-04-26.

Automatic conversion script
Id: cif_fix_values 1891 2012-01-12 08:04:46Z andrius 

The following automatic conversions were performed:

'_exptl_crystal_density_meas' value 'not_measured' was changed to '?'
- the value is perceived as not measured.

Automatic conversion script
Id: cif_fix_values 3008 2015-01-20 13:52:24Z robertas 
;
_cod_original_cell_volume 2808.2(19)
_cod_original_sg_symbol_H-M P-1
_cod_database_code 7111259

loop_
_symmetry_equiv_pos_as_xyz
'x, y, z'
'-x, -y, -z'

loop_
_atom_site_label
_atom_site_type_symbol
_atom_site_fract_x
_atom_site_fract_y
_atom_site_fract_z
_atom_site_U_iso_or_equiv
_atom_site_adp_type
_atom_site_occupancy
_atom_site_symmetry_multiplicity
_atom_site_calc_flag
_atom_site_refinement_flags
N1 N 0.0043(6) -0.1501(4) -0.3293(3) 0.0403(14) Uani 1 1 d .
C2A C -0.1335(7) -0.1135(6) -0.3142(4) 0.0495(19) Uani 1 1 d .
H2AA H -0.1676 -0.0410 -0.3416 0.059 Uiso 1 1 calc R
H2AB H -0.1593 -0.1038 -0.2666 0.059 Uiso 1 1 calc R
C3A C -0.1903(7) -0.1935(6) -0.3274(4) 0.0473(18) Uani 1 1 d .
H3AA H -0.2834 -0.1593 -0.3241 0.057 Uiso 1 1 calc R
H3AB H -0.1566 -0.2105 -0.3734 0.057 Uiso 1 1 calc R
N4A N -0.1603(5) -0.2977(4) -0.2786(3) 0.0430(14) Uani 1 1 d .
H4AA H -0.1921 -0.2816 -0.2360 0.052 Uiso 1 1 calc R
H4AB H -0.0737 -0.3287 -0.2814 0.052 Uiso 1 1 calc R
C5A C -0.2150(7) -0.3797(6) -0.2909(4) 0.0451(17) Uani 1 1 d .
H5AA H -0.3038 -0.3416 -0.2985 0.054 Uiso 1 1 calc R
H5AB H -0.1663 -0.4107 -0.3317 0.054 Uiso 1 1 calc R
C6A C -0.2115(7) -0.4715(6) -0.2333(3) 0.0407(16) Uani 1 1 d .
C7A C -0.2961(7) -0.4538(6) -0.1742(4) 0.0472(18) Uani 1 1 d .
H7AA H -0.3541 -0.3822 -0.1700 0.057 Uiso 1 1 calc R
C8A C -0.2966(8) -0.5388(7) -0.1218(4) 0.054(2) Uani 1 1 d .
H8AA H -0.3545 -0.5254 -0.0817 0.064 Uiso 1 1 calc R
C9A C -0.2132(7) -0.6433(7) -0.1274(4) 0.0469(18) Uani 1 1 d .
H9AA H -0.2131 -0.7015 -0.0910 0.056 Uiso 1 1 calc R
C10A C -0.1289(6) -0.6633(6) -0.1866(3) 0.0387(16) Uani 1 1 d .
C11A C -0.1282(6) -0.5787(5) -0.2388(3) 0.0375(16) Uani 1 1 d .
H11A H -0.0710 -0.5926 -0.2790 0.045 Uiso 1 1 calc R
C12A C -0.0450(7) -0.7795(6) -0.1926(4) 0.0482(18) Uani 1 1 d .
H12A H -0.0889 -0.8313 -0.1655 0.058 Uiso 1 1 calc R
H12B H -0.0296 -0.7905 -0.2397 0.058 Uiso 1 1 calc R
N13A N 0.0798(5) -0.8051(4) -0.1696(3) 0.0447(15) Uani 1 1 d .
H13A H 0.1286 -0.7689 -0.2005 0.054 Uiso 1 1 calc R
H13B H 0.0660 -0.7796 -0.1298 0.054 Uiso 1 1 calc R
C14A C 0.1499(7) -0.9255(5) -0.1605(4) 0.0468(18) Uani 1 1 d .
H14A H 0.1812 -0.9496 -0.2049 0.056 Uiso 1 1 calc R
H14B H 0.0910 -0.9658 -0.1354 0.056 Uiso 1 1 calc R
C15A C 0.2604(7) -0.9544(6) -0.1236(4) 0.0483(18) Uani 1 1 d .
H15A H 0.2285 -0.9284 -0.0798 0.058 Uiso 1 1 calc R
H15B H 0.2978 -1.0355 -0.1150 0.058 Uiso 1 1 calc R
C2B C 0.0461(7) -0.1170(6) -0.4004(4) 0.0465(18) Uani 1 1 d .
H2BA H 0.0429 -0.0391 -0.4075 0.056 Uiso 1 1 calc R
H2BB H -0.0145 -0.1214 -0.4266 0.056 Uiso 1 1 calc R
C3B C 0.1780(7) -0.1853(6) -0.4272(4) 0.0456(18) Uani 1 1 d .
H3BA H 0.2043 -0.1490 -0.4724 0.055 Uiso 1 1 calc R
H3BB H 0.2376 -0.1882 -0.3981 0.055 Uiso 1 1 calc R
N4B N 0.1866(6) -0.3005(4) -0.4311(3) 0.0406(14) Uani 1 1 d .
H4BA H 0.1637 -0.3350 -0.3891 0.049 Uiso 1 1 calc R
H4BB H 0.1309 -0.2982 -0.4579 0.049 Uiso 1 1 calc R
C5B C 0.3154(7) -0.3640(6) -0.4582(4) 0.0497(19) Uani 1 1 d .
H5BA H 0.3755 -0.3590 -0.4318 0.060 Uiso 1 1 calc R
H5BB H 0.3363 -0.3294 -0.5047 0.060 Uiso 1 1 calc R
C6B C 0.3359(7) -0.4839(6) -0.4580(3) 0.0399(16) Uani 1 1 d .
C7B C 0.2895(7) -0.5160(6) -0.5035(3) 0.0444(17) Uani 1 1 d .
H7BA H 0.2427 -0.4618 -0.5351 0.053 Uiso 1 1 calc R
C8B C 0.3106(7) -0.6274(6) -0.5037(4) 0.0478(18) Uani 1 1 d .
H8BA H 0.2764 -0.6482 -0.5348 0.057 Uiso 1 1 calc R
C9B C 0.3805(7) -0.7072(6) -0.4592(3) 0.0432(17) Uani 1 1 d .
H9BA H 0.3968 -0.7829 -0.4604 0.052 Uiso 1 1 calc R
C10B C 0.4271(6) -0.6758(6) -0.4124(3) 0.0368(15) Uani 1 1 d .
C11B C 0.4049(6) -0.5653(6) -0.4126(3) 0.0385(16) Uani 1 1 d .
H11B H 0.4376 -0.5443 -0.3810 0.046 Uiso 1 1 calc R
C12B C 0.5074(7) -0.7625(6) -0.3651(3) 0.0426(17) Uani 1 1 d .
H12C H 0.5674 -0.8214 -0.3898 0.051 Uiso 1 1 calc R
H12D H 0.5576 -0.7292 -0.3478 0.051 Uiso 1 1 calc R
N13B N 0.4298(5) -0.8124(4) -0.3073(3) 0.0386(13) Uani 1 1 d .
H13C H 0.3770 -0.8370 -0.3232 0.046 Uiso 1 1 calc R
H13D H 0.3802 -0.7593 -0.2815 0.046 Uiso 1 1 calc R
C14B C 0.5123(7) -0.9066(6) -0.2647(3) 0.0438(17) Uani 1 1 d .
H14C H 0.5597 -0.8780 -0.2421 0.053 Uiso 1 1 calc R
H14D H 0.5748 -0.9581 -0.2936 0.053 Uiso 1 1 calc R
C15B C 0.4362(7) -0.9683(6) -0.2126(4) 0.0439(17) Uani 1 1 d .
H15C H 0.3796 -0.9872 -0.2348 0.053 Uiso 1 1 calc R
H15D H 0.4952 -1.0382 -0.1932 0.053 Uiso 1 1 calc R
C2C C 0.0604(7) -0.1082(5) -0.2871(4) 0.0455(18) Uani 1 1 d .
H2CA H 0.0086 -0.0312 -0.2824 0.055 Uiso 1 1 calc R
H2CB H 0.1467 -0.1086 -0.3091 0.055 Uiso 1 1 calc R
C3C C 0.0677(7) -0.1777(5) -0.2181(4) 0.0469(18) Uani 1 1 d .
H3CA H 0.0889 -0.1389 -0.1886 0.056 Uiso 1 1 calc R
H3CB H -0.0164 -0.1860 -0.1989 0.056 Uiso 1 1 calc R
N4C N 0.1649(6) -0.2900(4) -0.2197(3) 0.0437(14) Uani 1 1 d .
H4CA H 0.1534 -0.3330 -0.1790 0.052 Uiso 1 1 calc R
H4CB H 0.1513 -0.3219 -0.2515 0.052 Uiso 1 1 calc R
C5C C 0.2986(7) -0.2898(6) -0.2345(5) 0.053(2) Uani 1 1 d .
H5CA H 0.3149 -0.2589 -0.1991 0.064 Uiso 1 1 calc R
H5CB H 0.3104 -0.2411 -0.2774 0.064 Uiso 1 1 calc R
C6C C 0.3940(7) -0.4025(6) -0.2389(4) 0.0439(17) Uani 1 1 d .
C7C C 0.4850(7) -0.4172(6) -0.2959(4) 0.0454(18) Uani 1 1 d .
H7CA H 0.4843 -0.3578 -0.3315 0.054 Uiso 1 1 calc R
C8C C 0.5755(7) -0.5181(6) -0.3002(3) 0.0435(17) Uani 1 1 d .
H8CA H 0.6377 -0.5282 -0.3390 0.052 Uiso 1 1 calc R
C9C C 0.5775(7) -0.6057(5) -0.2487(3) 0.0385(16) Uani 1 1 d .
H9CA H 0.6407 -0.6752 -0.2523 0.046 Uiso 1 1 calc R
C10C C 0.4874(7) -0.5915(6) -0.1922(3) 0.0392(16) Uani 1 1 d .
C11C C 0.3973(7) -0.4887(6) -0.1872(3) 0.0396(16) Uani 1 1 d .
H11C H 0.3374 -0.4777 -0.1476 0.048 Uiso 1 1 calc R
C12C C 0.4949(6) -0.6861(6) -0.1355(4) 0.0420(17) Uani 1 1 d .
H12E H 0.5205 -0.6686 -0.0976 0.050 Uiso 1 1 calc R
H12F H 0.5615 -0.7525 -0.1500 0.050 Uiso 1 1 calc R
N13C N 0.3721(5) -0.7113(5) -0.1117(3) 0.0399(13) Uani 1 1 d .
H13E H 0.3168 -0.6582 -0.0874 0.048 Uiso 1 1 calc R
H13F H 0.3366 -0.7081 -0.1482 0.048 Uiso 1 1 calc R
C14C C 0.3881(7) -0.8218(6) -0.0696(3) 0.0425(17) Uani 1 1 d .
H14E H 0.3049 -0.8240 -0.0440 0.051 Uiso 1 1 calc R
H14F H 0.4453 -0.8327 -0.0372 0.051 Uiso 1 1 calc R
C15C C 0.4419(7) -0.9145(6) -0.1105(3) 0.0422(17) Uani 1 1 d .
H15E H 0.5259 -0.9130 -0.1354 0.051 Uiso 1 1 calc R
H15F H 0.4544 -0.9855 -0.0800 0.051 Uiso 1 1 calc R
N2 N 0.3594(5) -0.9081(4) -0.1585(3) 0.0385(13) Uani 1 1 d .
O1 O 0.1341(4) -0.5619(4) -0.3358(2) 0.0374(11) Uani 1 1 d .
O2 O 0.1145(5) -0.4038(4) -0.3055(2) 0.0436(12) Uani 1 1 d .
C2 C 0.1727(7) -0.5676(5) -0.2268(4) 0.0377(16) Uani 1 1 d .
C1 C 0.1396(6) -0.5080(5) -0.2956(3) 0.0327(14) Uani 1 1 d .
O3 O 0.2517(5) -0.6643(4) -0.2248(2) 0.0437(12) Uani 1 1 d .
O4 O 0.1188(5) -0.5192(4) -0.1777(3) 0.0518(13) Uani 1 1 d .
Cl1 Cl 0.79749(18) -1.01647(15) -0.08548(9) 0.0468(5) Uani 1 1 d .
O11 O 0.8837(6) -0.9859(5) -0.0577(3) 0.0685(16) Uani 1 1 d .
O12 O 0.6788(6) -0.9916(5) -0.0445(3) 0.0697(17) Uani 1 1 d .
O13 O 0.8429(7) -1.1354(5) -0.0823(4) 0.086(2) Uani 1 1 d .
O14 O 0.7913(8) -0.9669(7) -0.1516(3) 0.106(3) Uani 1 1 d .
Cl2 Cl -0.54417(18) -0.08141(14) -0.37677(9) 0.0474(5) Uani 1 1 d .
O21 O -0.6703(8) -0.0169(9) -0.3653(5) 0.142(4) Uani 1 1 d .
O22 O -0.5103(7) -0.1451(5) -0.3134(3) 0.0758(18) Uani 1 1 d .
O23 O -0.4690(9) -0.0127(6) -0.4004(4) 0.108(3) Uani 1 1 d .
O24 O -0.5302(10) -0.1519(7) -0.4198(4) 0.122(3) Uani 1 1 d .
Cl3 Cl -0.12716(18) 0.20440(14) -0.36877(9) 0.0472(5) Uani 1 1 d .
O31 O -0.1537(7) 0.3189(4) -0.3694(3) 0.081(2) Uani 1 1 d .
O32 O 0.0071(5) 0.1528(4) -0.3740(3) 0.0623(15) Uani 1 1 d .
O33 O -0.1884(6) 0.1594(4) -0.3061(3) 0.0612(15) Uani 1 1 d .
O34 O -0.1689(7) 0.1843(7) -0.4226(3) 0.088(2) Uani 1 1 d .
Cl4 Cl 0.42815(19) -0.28569(14) -0.05599(8) 0.0484(5) Uani 1 1 d .
O41 O 0.4314(9) -0.2360(6) -0.1234(3) 0.105(3) Uani 1 1 d .
O42 O 0.3434(6) -0.2141(5) -0.0111(3) 0.0748(18) Uani 1 1 d .
O43 O 0.3955(9) -0.3816(6) -0.0501(4) 0.109(3) Uani 1 1 d .
O44 O 0.5513(8) -0.3151(9) -0.0417(5) 0.130(4) Uani 1 1 d .
O1W O 0.1819(5) -0.7866(4) -0.3179(3) 0.0513(13) Uani 1 1 d .
O2W O 0.1095(6) -0.3470(5) -0.0781(3) 0.0746(18) Uani 1 1 d .
O3W O 0.7499(6) -0.4484(5) 0.0223(3) 0.0678(16) Uani 1 1 d .
O4W O 0.0834(6) -0.6908(5) -0.0710(3) 0.0678(16) Uani 1 1 d .
O5W O -0.2893(7) -0.2026(5) -0.1632(3) 0.0767(19) Uani 1 1 d .
O6W O -0.0922(7) -0.3955(8) -0.0914(4) 0.112(3) Uani 1 1 d .
O7W O 1.0834(10) -1.1734(7) -0.0195(6) 0.148(4) Uani 1 1 d .
O8W O -0.7723(8) 0.0982(7) -0.4976(4) 0.101(2) Uani 1 1 d .
O9W O -0.0260(8) -0.5206(8) -0.4276(5) 0.124(3) Uani 1 1 d .
O10W O -0.0311(7) -0.2994(6) -0.4772(4) 0.095(2) Uani 1 1 d .

loop_
_atom_site_aniso_label
_atom_site_aniso_U_11
_atom_site_aniso_U_22
_atom_site_aniso_U_33
_atom_site_aniso_U_23
_atom_site_aniso_U_13
_atom_site_aniso_U_12
N1 0.044(4) 0.028(3) 0.049(3) -0.006(2) -0.011(3) -0.011(3)
C2A 0.033(4) 0.037(4) 0.075(5) 0.002(4) -0.013(4) -0.011(3)
C3A 0.037(4) 0.038(4) 0.066(5) 0.002(3) -0.016(4) -0.012(3)
N4A 0.028(3) 0.038(3) 0.061(4) -0.001(3) -0.012(3) -0.009(3)
C5A 0.034(4) 0.037(4) 0.064(5) -0.004(3) -0.014(4) -0.010(3)
C6A 0.039(4) 0.044(4) 0.046(4) -0.006(3) -0.012(3) -0.021(3)
C7A 0.037(4) 0.046(4) 0.064(5) -0.021(4) -0.002(4) -0.016(3)
C8A 0.048(5) 0.074(6) 0.047(5) -0.014(4) 0.003(4) -0.033(5)
C9A 0.045(5) 0.060(5) 0.042(4) 0.005(3) -0.011(3) -0.028(4)
C10A 0.030(4) 0.044(4) 0.047(4) 0.001(3) -0.012(3) -0.020(3)
C11A 0.030(4) 0.041(4) 0.044(4) -0.001(3) -0.006(3) -0.017(3)
C12A 0.042(4) 0.038(4) 0.069(5) -0.001(3) -0.018(4) -0.017(3)
N13A 0.038(3) 0.033(3) 0.061(4) 0.005(3) -0.013(3) -0.014(3)
C14A 0.047(5) 0.031(4) 0.064(5) 0.007(3) -0.018(4) -0.016(3)
C15A 0.052(5) 0.037(4) 0.052(4) 0.011(3) -0.012(4) -0.017(4)
C2B 0.048(5) 0.033(4) 0.057(5) 0.005(3) -0.014(4) -0.015(3)
C3B 0.053(5) 0.038(4) 0.045(4) 0.000(3) -0.001(4) -0.022(4)
N4B 0.044(4) 0.040(3) 0.039(3) 0.001(2) -0.003(3) -0.021(3)
C5B 0.049(5) 0.045(4) 0.053(4) 0.002(3) -0.002(4) -0.022(4)
C6B 0.038(4) 0.043(4) 0.038(4) -0.005(3) 0.002(3) -0.017(3)
C7B 0.042(4) 0.055(5) 0.031(4) 0.003(3) -0.006(3) -0.014(4)
C8B 0.048(5) 0.061(5) 0.038(4) -0.010(4) -0.010(3) -0.018(4)
C9B 0.046(4) 0.039(4) 0.042(4) -0.007(3) 0.001(3) -0.015(3)
C10B 0.029(4) 0.046(4) 0.033(3) -0.005(3) -0.001(3) -0.011(3)
C11B 0.029(4) 0.051(4) 0.036(4) -0.007(3) 0.000(3) -0.016(3)
C12B 0.039(4) 0.039(4) 0.041(4) -0.001(3) 0.000(3) -0.008(3)
N13B 0.035(3) 0.041(3) 0.039(3) -0.006(2) -0.009(3) -0.010(3)
C14B 0.038(4) 0.045(4) 0.041(4) -0.008(3) -0.010(3) -0.002(3)
C15B 0.045(4) 0.036(4) 0.046(4) -0.004(3) -0.017(3) -0.003(3)
C2C 0.046(4) 0.028(4) 0.061(5) -0.002(3) -0.014(4) -0.010(3)
C3C 0.041(4) 0.033(4) 0.061(5) -0.006(3) -0.014(4) -0.002(3)
N4C 0.047(4) 0.035(3) 0.051(4) -0.004(3) -0.012(3) -0.014(3)
C5C 0.041(4) 0.036(4) 0.087(6) -0.010(4) -0.026(4) -0.009(3)
C6C 0.047(4) 0.038(4) 0.053(4) -0.002(3) -0.016(4) -0.019(3)
C7C 0.045(4) 0.047(4) 0.052(4) 0.007(3) -0.023(4) -0.023(4)
C8C 0.042(4) 0.060(5) 0.035(4) -0.006(3) -0.006(3) -0.025(4)
C9C 0.039(4) 0.033(4) 0.047(4) -0.007(3) -0.014(3) -0.011(3)
C10C 0.038(4) 0.040(4) 0.046(4) -0.006(3) -0.014(3) -0.017(3)
C11C 0.039(4) 0.043(4) 0.041(4) -0.005(3) -0.011(3) -0.016(3)
C12C 0.030(4) 0.048(4) 0.048(4) -0.001(3) -0.008(3) -0.015(3)
N13C 0.035(3) 0.046(3) 0.039(3) -0.004(3) -0.008(3) -0.013(3)
C14C 0.043(4) 0.048(4) 0.037(4) 0.000(3) -0.005(3) -0.019(3)
C15C 0.043(4) 0.045(4) 0.038(4) 0.007(3) -0.016(3) -0.015(3)
N2 0.037(3) 0.037(3) 0.038(3) 0.006(2) -0.011(3) -0.011(3)
O1 0.034(3) 0.042(3) 0.039(3) -0.001(2) -0.009(2) -0.015(2)
O2 0.043(3) 0.032(3) 0.051(3) 0.003(2) -0.010(2) -0.010(2)
C2 0.034(4) 0.031(4) 0.050(4) 0.002(3) -0.018(3) -0.011(3)
C1 0.029(4) 0.033(4) 0.035(4) 0.000(3) -0.003(3) -0.012(3)
O3 0.048(3) 0.033(3) 0.048(3) -0.002(2) -0.018(2) -0.006(2)
O4 0.058(3) 0.049(3) 0.047(3) -0.015(2) -0.010(3) -0.008(3)
Cl1 0.0439(11) 0.0529(11) 0.0437(10) -0.0029(8) -0.0026(8) -0.0207(9)
O11 0.064(4) 0.071(4) 0.083(4) -0.016(3) -0.020(3) -0.029(3)
O12 0.054(4) 0.097(5) 0.051(3) -0.013(3) 0.004(3) -0.021(3)
O13 0.081(5) 0.071(4) 0.108(5) -0.039(4) -0.002(4) -0.019(4)
O14 0.130(7) 0.152(7) 0.055(4) 0.026(4) -0.012(4) -0.095(6)
Cl2 0.0488(11) 0.0436(10) 0.0510(11) -0.0111(8) -0.0030(8) -0.0166(9)
O21 0.069(5) 0.163(8) 0.112(7) 0.002(6) -0.002(5) 0.042(5)
O22 0.092(5) 0.062(4) 0.071(4) 0.012(3) -0.015(4) -0.033(4)
O23 0.162(8) 0.109(6) 0.095(5) 0.038(4) -0.055(5) -0.105(6)
O24 0.163(9) 0.119(6) 0.107(6) -0.070(5) 0.010(6) -0.057(6)
Cl3 0.0487(11) 0.0396(10) 0.0481(10) -0.0068(8) -0.0183(9) -0.0013(8)
O31 0.110(6) 0.038(3) 0.069(4) -0.006(3) 0.002(4) -0.001(3)
O32 0.049(3) 0.056(3) 0.082(4) -0.009(3) -0.020(3) -0.012(3)
O33 0.067(4) 0.050(3) 0.055(3) 0.005(3) -0.006(3) -0.016(3)
O34 0.068(4) 0.147(7) 0.067(4) -0.035(4) -0.020(3) -0.039(4)
Cl4 0.0581(12) 0.0436(10) 0.0348(9) -0.0011(7) -0.0034(8) -0.0106(9)
O41 0.157(8) 0.076(4) 0.040(3) -0.002(3) -0.016(4) 0.011(5)
O42 0.081(5) 0.070(4) 0.049(3) -0.012(3) 0.002(3) 0.001(3)
O43 0.132(7) 0.088(5) 0.113(6) -0.022(4) 0.020(5) -0.062(5)
O44 0.087(6) 0.198(10) 0.125(7) -0.092(7) -0.031(5) -0.019(6)
O1W 0.053(3) 0.048(3) 0.058(3) 0.002(2) -0.021(3) -0.020(3)
O2W 0.065(4) 0.064(4) 0.091(5) -0.004(3) -0.007(3) -0.025(3)
O3W 0.078(4) 0.068(4) 0.062(4) -0.015(3) -0.012(3) -0.025(3)
O4W 0.055(4) 0.083(4) 0.056(3) -0.009(3) -0.010(3) -0.011(3)
O5W 0.113(5) 0.079(4) 0.056(4) -0.013(3) -0.003(4) -0.056(4)
O6W 0.080(5) 0.175(8) 0.107(6) -0.078(6) 0.016(4) -0.056(5)
O7W 0.139(8) 0.085(6) 0.241(12) -0.050(6) -0.137(9) 0.018(5)
O8W 0.083(5) 0.121(6) 0.089(5) -0.002(4) -0.012(4) -0.029(5)
O9W 0.110(7) 0.157(8) 0.122(7) 0.049(6) -0.068(6) -0.076(6)
O10W 0.074(5) 0.103(5) 0.120(6) -0.006(5) -0.031(4) -0.040(4)

loop_
_atom_type_symbol
_atom_type_description
_atom_type_scat_dispersion_real
_atom_type_scat_dispersion_imag
_atom_type_scat_source
C C 0.0033 0.0016 'International Tables Vol C Tables 4.2.6.8 and 6.1.1.4'
H H 0.0000 0.0000 'International Tables Vol C Tables 4.2.6.8 and 6.1.1.4'
N N 0.0061 0.0033 'International Tables Vol C Tables 4.2.6.8 and 6.1.1.4'
O O 0.0106 0.0060 'International Tables Vol C Tables 4.2.6.8 and 6.1.1.4'
Cl Cl 0.1484 0.1585 'International Tables Vol C Tables 4.2.6.8 and 6.1.1.4'

loop_
_geom_angle_atom_site_label_1
_geom_angle_atom_site_label_2
_geom_angle_atom_site_label_3
_geom_angle
C2A N1 C2B 110.7(6)
C2A N1 C2C 111.4(6)
C2B N1 C2C 110.7(5)
N1 C2A C3A 112.6(6)
N4A C3A C2A 111.0(6)
C3A N4A C5A 112.3(5)
C6A C5A N4A 111.9(6)
C7A C6A C11A 118.5(7)
C7A C6A C5A 120.4(7)
C11A C6A C5A 121.0(6)
C8A C7A C6A 120.8(7)
C7A C8A C9A 120.1(7)
C8A C9A C10A 120.0(7)
C11A C10A C9A 119.9(7)
C11A C10A C12A 121.4(7)
C9A C10A C12A 118.6(6)
C10A C11A C6A 120.6(6)
N13A C12A C10A 112.1(5)
C14A N13A C12A 111.9(5)
N13A C14A C15A 112.2(6)
N2 C15A C14A 114.5(6)
N1 C2B C3B 114.7(6)
N4B C3B C2B 112.9(6)
C5B N4B C3B 111.4(5)
N4B C5B C6B 115.0(6)
C7B C6B C11B 118.3(6)
C7B C6B C5B 121.0(7)
C11B C6B C5B 120.7(6)
C6B C7B C8B 120.7(7)
C9B C8B C7B 120.5(7)
C8B C9B C10B 119.4(6)
C11B C10B C9B 119.4(6)
C11B C10B C12B 120.7(6)
C9B C10B C12B 119.8(6)
C10B C11B C6B 121.7(6)
N13B C12B C10B 112.6(6)
C12B N13B C14B 111.7(5)
N13B C14B C15B 112.2(6)
N2 C15B C14B 114.5(6)
N1 C2C C3C 111.6(6)
N4C C3C C2C 112.6(6)
C5C N4C C3C 114.3(5)
N4C C5C C6C 113.3(6)
C11C C6C C7C 119.7(7)
C11C C6C C5C 121.9(7)
C7C C6C C5C 118.3(7)
C8C C7C C6C 119.5(7)
C7C C8C C9C 120.9(7)
C10C C9C C8C 119.7(7)
C9C C10C C11C 119.3(6)
C9C C10C C12C 119.0(6)
C11C C10C C12C 121.6(6)
C6C C11C C10C 120.8(7)
C10C C12C N13C 113.6(6)
C14C N13C C12C 113.2(5)
N13C C14C C15C 112.6(6)
N2 C15C C14C 113.0(6)
C15A N2 C15B 111.0(6)
C15A N2 C15C 108.9(5)
C15B N2 C15C 109.1(5)
O4 C2 O3 125.8(6)
O4 C2 C1 118.0(6)
O3 C2 C1 116.2(6)
O1 C1 O2 125.0(6)
O1 C1 C2 118.7(6)
O2 C1 C2 116.2(6)
O14 Cl1 O12 113.1(5)
O14 Cl1 O11 111.2(4)
O12 Cl1 O11 109.0(4)
O14 Cl1 O13 109.2(5)
O12 Cl1 O13 105.9(4)
O11 Cl1 O13 108.3(4)
O24 Cl2 O21 109.7(7)
O24 Cl2 O23 113.0(6)
O21 Cl2 O23 109.0(7)
O24 Cl2 O22 108.9(5)
O21 Cl2 O22 107.5(5)
O23 Cl2 O22 108.7(4)
O34 Cl3 O31 112.0(5)
O34 Cl3 O32 108.6(4)
O31 Cl3 O32 108.1(4)
O34 Cl3 O33 110.0(4)
O31 Cl3 O33 108.6(4)
O32 Cl3 O33 109.5(3)
O44 Cl4 O41 106.5(6)
O44 Cl4 O43 109.2(6)
O41 Cl4 O43 107.5(5)
O44 Cl4 O42 108.9(4)
O41 Cl4 O42 113.1(4)
O43 Cl4 O42 111.5(5)

loop_
_geom_bond_atom_site_label_1
_geom_bond_atom_site_label_2
_geom_bond_distance
N1 C2A 1.456(9)
N1 C2B 1.469(9)
N1 C2C 1.476(9)
C2A C3A 1.511(10)
C3A N4A 1.496(9)
N4A C5A 1.508(9)
C5A C6A 1.498(10)
C6A C7A 1.395(10)
C6A C11A 1.407(10)
C7A C8A 1.380(11)
C8A C9A 1.381(11)
C9A C10A 1.399(10)
C10A C11A 1.376(9)
C10A C12A 1.505(10)
C12A N13A 1.501(9)
N13A C14A 1.492(9)
C14A C15A 1.508(11)
C15A N2 1.451(9)
C2B C3B 1.512(10)
C3B N4B 1.501(8)
N4B C5B 1.468(9)
C5B C6B 1.509(10)
C6B C7B 1.377(10)
C6B C11B 1.393(10)
C7B C8B 1.398(10)
C8B C9B 1.378(10)
C9B C10B 1.394(10)
C10B C11B 1.383(9)
C10B C12B 1.506(10)
C12B N13B 1.503(9)
N13B C14B 1.505(9)
C14B C15B 1.512(10)
C15B N2 1.459(9)
C2C C3C 1.523(10)
C3C N4C 1.505(9)
N4C C5C 1.490(9)
C5C C6C 1.506(10)
C6C C11C 1.376(10)
C6C C7C 1.393(11)
C7C C8C 1.372(10)
C8C C9C 1.387(10)
C9C C10C 1.381(10)
C10C C11C 1.390(10)
C10C C12C 1.506(10)
C12C N13C 1.507(8)
N13C C14C 1.495(9)
C14C C15C 1.509(10)
C15C N2 1.482(9)
O1 C1 1.230(7)
O2 C1 1.275(7)
C2 O4 1.249(8)
C2 O3 1.271(8)
C2 C1 1.527(9)
Cl1 O14 1.391(7)
Cl1 O12 1.405(6)
Cl1 O11 1.443(6)
Cl1 O13 1.455(7)
Cl2 O24 1.370(7)
Cl2 O21 1.389(8)
Cl2 O23 1.400(7)
Cl2 O22 1.447(6)
Cl3 O34 1.412(6)
Cl3 O31 1.424(6)
Cl3 O32 1.431(6)
Cl3 O33 1.446(6)
Cl4 O44 1.400(9)
Cl4 O41 1.408(6)
Cl4 O43 1.409(7)
Cl4 O42 1.429(6)
